data_8102584
loop_
_publ_author_name
'Mingjian Cai'
'Mingjie Zhang'
'Penggao Ma'

_publ_section_title
;
 Crystal structure of
 (E)-N3-(4-chlorobenzylidene)-5-bromopyridine-3,4-diamine, C12H9BrClN3
;
_journal_issue 4
_journal_name_full 'Zeitschrift f\"ur Kristallographie - New Crystal Structures'
_journal_page_first 719
_journal_volume 224
_journal_year 2009
_chemical_formula_sum 'C12 H9 Br Cl N3'
_chemical_formula_weight 310.58
_chemical_melting_point 435
_chemical_name_systematic
; 
(E)-N3-(4-chlorobenzylidene)-5-bromopyridine-3,4-diamine 
;
_space_group_IT_number 14
_symmetry_cell_setting monoclinic
_symmetry_space_group_name_Hall '-P 2ybc'
_symmetry_space_group_name_H-M 'P 1 21/c 1'
_atom_sites_solution_hydrogens geom
_atom_sites_solution_primary direct
_atom_sites_solution_secondary difmap
_audit_creation_method SHELXL-97
_cell_angle_alpha 90.00
_cell_angle_beta 115.89(3)
_cell_angle_gamma 90.00
_cell_formula_units_Z 4
_cell_length_a 13.530(3)
_cell_length_b 7.5469(15)
_cell_length_c 13.437(3)
_cell_measurement_reflns_used 2572
_cell_measurement_temperature 293(2)
_cell_measurement_theta_max 27.829
_cell_measurement_theta_min 1.673
_cell_volume 1234.3(6)
_computing_cell_refinement crystalclear
_computing_data_collection crystalclear
_computing_data_reduction crystalclear
_computing_molecular_graphics 'Bruker SHELXTL'
_computing_publication_material 'Bruker SHELXTL'
_computing_structure_refinement 'SHELXL-97 (Sheldrick, 1997)'
_computing_structure_solution 'SHELXS-97 (Sheldrick, 1990)'
_diffrn_ambient_temperature 293(2)
_diffrn_detector_area_resol_mean 7.31
_diffrn_measured_fraction_theta_full 0.998
_diffrn_measured_fraction_theta_max 0.998
_diffrn_measurement_device_type 'rigaku saturn'
_diffrn_measurement_method '\w scans'
_diffrn_radiation_monochromator confocal
_diffrn_radiation_source 'rotating anode'
_diffrn_radiation_type MoK\a
_diffrn_radiation_wavelength 0.71073
_diffrn_reflns_av_R_equivalents 0.0483
_diffrn_reflns_av_sigmaI/netI 0.0471
_diffrn_reflns_limit_h_max 16
_diffrn_reflns_limit_h_min -9
_diffrn_reflns_limit_k_max 8
_diffrn_reflns_limit_k_min -8
_diffrn_reflns_limit_l_max 15
_diffrn_reflns_limit_l_min -15
_diffrn_reflns_number 6878
_diffrn_reflns_theta_full 25.02
_diffrn_reflns_theta_max 25.02
_diffrn_reflns_theta_min 1.67
_diffrn_standards_decay_% 0
_diffrn_standards_interval_count 0
_diffrn_standards_interval_time 0
_diffrn_standards_number 0
_exptl_absorpt_coefficient_mu 3.526
_exptl_absorpt_correction_T_max 0.7194
_exptl_absorpt_correction_T_min 0.6770
_exptl_absorpt_correction_type multi-scan
_exptl_absorpt_process_details crystalclear
_exptl_crystal_colour yellowish
_exptl_crystal_density_diffrn 1.671
_exptl_crystal_density_method 'not measured'
_exptl_crystal_description block-like
_exptl_crystal_F_000 616
_exptl_crystal_preparation acetone
_exptl_crystal_size_max 0.12
_exptl_crystal_size_mid 0.12
_exptl_crystal_size_min 0.10
_refine_diff_density_max 0.356
_refine_diff_density_min -0.610
_refine_diff_density_rms 0.077
_refine_ls_extinction_coef 0.013(2)
_refine_ls_extinction_expression Fc^*^=kFc[1+0.001xFc^2^\l^3^/sin(2\q)]^-1/4^
_refine_ls_extinction_method SHELXL
_refine_ls_goodness_of_fit_ref 1.005
_refine_ls_hydrogen_treatment mixed
_refine_ls_matrix_type full
_refine_ls_number_parameters 163
_refine_ls_number_reflns 2164
_refine_ls_number_restraints 3
_refine_ls_restrained_S_all 1.007
_refine_ls_R_factor_all 0.0576
_refine_ls_R_factor_gt 0.0430
_refine_ls_shift/su_max 0.002
_refine_ls_shift/su_mean 0.000
_refine_ls_structure_factor_coef Fsqd
_refine_ls_weighting_details 'calc w=1/[\s^2^(Fo^2^)+(0.0701P)^2^+0.0000P] where P=(Fo^2^+2Fc^2^)/3'
_refine_ls_weighting_scheme calc
_refine_ls_wR_factor_gt 0.1064
_refine_ls_wR_factor_ref 0.1155
_reflns_number_gt 1707
_reflns_number_total 2164
_reflns_threshold_expression >2sigma(I)
_cod_data_source_file 1267-2802.cff
_cod_data_source_block r80323e1
_cod_depositor_comments
;
The following automatic conversions were performed:
'_symmetry_cell_setting' value 'Monoclinic' changed to 'monoclinic'
according to '/home/saulius/struct/CIF-dictionaries/cif_core.dic'
dictionary named 'cif_core.dic' version 2.4.1 from 2010-06-29.

Automatic conversion script
Id: cif_fix_enum 1555 2011-01-17 13:19:09Z saulius 
;
_cod_original_cell_volume 1234.4(4)
_cod_original_sg_symbol_H-M P2(1)/c
_cod_database_code 8102584

loop_
_symmetry_equiv_pos_as_xyz
'x, y, z'
'-x, y+1/2, -z+1/2'
'-x, -y, -z'
'x, -y-1/2, z-1/2'

loop_
_atom_site_label
_atom_site_type_symbol
_atom_site_fract_x
_atom_site_fract_y
_atom_site_fract_z
_atom_site_U_iso_or_equiv
_atom_site_adp_type
_atom_site_occupancy
_atom_site_symmetry_multiplicity
_atom_site_calc_flag
_atom_site_refinement_flags
_atom_site_disorder_assembly
_atom_site_disorder_group
Br1 Br 0.12905(4) 0.93625(6) 0.11070(4) 0.0640(3) Uani 1 1 d . . .
Cl1 Cl 0.95955(10) 0.60565(16) 0.87374(9) 0.0706(4) Uani 1 1 d . . .
N1 N 0.3868(3) 0.7066(4) 0.0782(3) 0.0475(8) Uani 1 1 d . . .
N2 N 0.5189(2) 0.7108(4) 0.3842(2) 0.0405(7) Uani 1 1 d . . .
N3 N 0.3252(3) 0.8796(4) 0.3411(3) 0.0475(8) Uani 1 1 d D . .
C1 C 0.4440(3) 0.7423(4) 0.2740(3) 0.0373(8) Uani 1 1 d . . .
C2 C 0.3429(3) 0.8214(4) 0.2548(3) 0.0345(8) Uani 1 1 d . . .
C3 C 0.2681(3) 0.8374(4) 0.1457(3) 0.0374(8) Uani 1 1 d . . .
C4 C 0.2918(3) 0.7806(4) 0.0609(3) 0.0443(9) Uani 1 1 d . . .
H4 H 0.2388 0.7948 -0.0116 0.053 Uiso 1 1 calc R . .
C5 C 0.4602(3) 0.6897(4) 0.1830(3) 0.0437(9) Uani 1 1 d . . .
H5 H 0.5275 0.6390 0.1965 0.052 Uiso 1 1 calc R . .
C6 C 0.6189(3) 0.7449(4) 0.4167(3) 0.0430(9) Uani 1 1 d . . .
H6 H 0.6414 0.7945 0.3666 0.052 Uiso 1 1 calc R . .
C7 C 0.7012(3) 0.7106(4) 0.5286(3) 0.0391(8) Uani 1 1 d . . .
C8 C 0.8074(3) 0.7678(5) 0.5617(4) 0.0526(10) Uani 1 1 d . . .
H8 H 0.8255 0.8297 0.5121 0.063 Uiso 1 1 calc R . .
C9 C 0.8879(3) 0.7353(5) 0.6673(4) 0.0568(11) Uani 1 1 d . . .
H9 H 0.9596 0.7737 0.6886 0.068 Uiso 1 1 calc R . .
C10 C 0.8600(3) 0.6455(5) 0.7401(3) 0.0465(9) Uani 1 1 d . . .
C11 C 0.7538(4) 0.5873(5) 0.7094(3) 0.0486(10) Uani 1 1 d . . .
H11 H 0.7359 0.5261 0.7593 0.058 Uiso 1 1 calc R . .
C12 C 0.6754(3) 0.6209(5) 0.6046(3) 0.0434(9) Uani 1 1 d . . .
H12 H 0.6036 0.5832 0.5837 0.052 Uiso 1 1 calc R . .
H3A H 0.3744(17) 0.870(5) 0.4101(12) 0.038(10) Uiso 1 1 d D . .
H3B H 0.2622(13) 0.931(4) 0.327(2) 0.043(11) Uiso 1 1 d D . .

loop_
_atom_site_aniso_label
_atom_site_aniso_U_11
_atom_site_aniso_U_22
_atom_site_aniso_U_33
_atom_site_aniso_U_23
_atom_site_aniso_U_13
_atom_site_aniso_U_12
Br1 0.0473(3) 0.0851(4) 0.0532(3) 0.0035(2) 0.0162(2) 0.0166(2)
Cl1 0.0619(7) 0.0835(8) 0.0440(7) 0.0007(6) 0.0024(6) 0.0226(6)
N1 0.054(2) 0.0567(18) 0.033(2) -0.0034(15) 0.0205(18) 0.0078(16)
N2 0.0391(19) 0.0469(16) 0.0340(18) 0.0021(13) 0.0147(16) 0.0007(14)
N3 0.044(2) 0.071(2) 0.0279(18) 0.0021(17) 0.0162(17) 0.0136(18)
C1 0.041(2) 0.0371(18) 0.034(2) 0.0022(15) 0.0160(18) -0.0040(15)
C2 0.041(2) 0.0339(17) 0.033(2) 0.0014(14) 0.0207(18) -0.0018(15)
C3 0.039(2) 0.0380(18) 0.036(2) 0.0016(15) 0.0173(18) 0.0030(15)
C4 0.051(2) 0.047(2) 0.030(2) 0.0016(16) 0.0126(19) -0.0010(17)
C5 0.048(2) 0.045(2) 0.043(2) 0.0001(17) 0.024(2) 0.0049(17)
C6 0.046(2) 0.048(2) 0.039(2) 0.0029(17) 0.022(2) 0.0008(17)
C7 0.038(2) 0.0446(18) 0.034(2) 0.0006(16) 0.0154(18) 0.0039(16)
C8 0.046(2) 0.070(3) 0.045(3) 0.006(2) 0.023(2) -0.005(2)
C9 0.035(2) 0.080(3) 0.052(3) -0.002(2) 0.016(2) -0.001(2)
C10 0.049(2) 0.048(2) 0.035(2) -0.0013(17) 0.0111(19) 0.0113(18)
C11 0.056(3) 0.052(2) 0.037(2) 0.0022(18) 0.019(2) -0.0034(18)
C12 0.042(2) 0.0465(19) 0.042(2) 0.0001(17) 0.018(2) -0.0045(17)

loop_
_atom_type_symbol
_atom_type_description
_atom_type_scat_dispersion_real
_atom_type_scat_dispersion_imag
_atom_type_scat_source
C C 0.0033 0.0016 'International Tables Vol C Tables 4.2.6.8 and 6.1.1.4'
H H 0.0000 0.0000 'International Tables Vol C Tables 4.2.6.8 and 6.1.1.4'
N N 0.0061 0.0033 'International Tables Vol C Tables 4.2.6.8 and 6.1.1.4'
Cl Cl 0.1484 0.1585 'International Tables Vol C Tables 4.2.6.8 and 6.1.1.4'
Br Br -0.2901 2.4595 'International Tables Vol C Tables 4.2.6.8 and 6.1.1.4'

loop_
_geom_angle_atom_site_label_1
_geom_angle_atom_site_label_2
_geom_angle_atom_site_label_3
_geom_angle
_geom_angle_site_symmetry_1
_geom_angle_site_symmetry_3
_geom_angle_publ_flag
C4 N1 C5 116.5(3) . . ?
C6 N2 C1 120.4(3) . . ?
C2 N3 H3A 122.8(18) . . ?
C2 N3 H3B 118.7(19) . . ?
H3A N3 H3B 118.4(17) . . ?
C5 C1 N2 124.1(3) . . ?
C5 C1 C2 118.2(4) . . ?
N2 C1 C2 117.5(3) . . ?
N3 C2 C3 124.1(3) . . ?
N3 C2 C1 120.0(3) . . ?
C3 C2 C1 115.9(3) . . ?
C2 C3 C4 121.6(3) . . ?
C2 C3 Br1 119.4(2) . . ?
C4 C3 Br1 119.0(3) . . ?
N1 C4 C3 122.9(4) . . ?
N1 C4 H4 118.6 . . ?
C3 C4 H4 118.6 . . ?
N1 C5 C1 124.9(3) . . ?
N1 C5 H5 117.5 . . ?
C1 C5 H5 117.5 . . ?
N2 C6 C7 123.2(3) . . ?
N2 C6 H6 118.4 . . ?
C7 C6 H6 118.4 . . ?
C8 C7 C12 118.4(4) . . ?
C8 C7 C6 120.0(3) . . ?
C12 C7 C6 121.5(3) . . ?
C7 C8 C9 121.4(4) . . ?
C7 C8 H8 119.3 . . ?
C9 C8 H8 119.3 . . ?
C10 C9 C8 118.8(4) . . ?
C10 C9 H9 120.6 . . ?
C8 C9 H9 120.6 . . ?
C9 C10 C11 121.2(4) . . ?
C9 C10 Cl1 119.5(3) . . ?
C11 C10 Cl1 119.3(3) . . ?
C12 C11 C10 119.1(3) . . ?
C12 C11 H11 120.4 . . ?
C10 C11 H11 120.4 . . ?
C11 C12 C7 121.1(4) . . ?
C11 C12 H12 119.5 . . ?
C7 C12 H12 119.5 . . ?

loop_
_geom_bond_atom_site_label_1
_geom_bond_atom_site_label_2
_geom_bond_distance
_geom_bond_site_symmetry_2
_geom_bond_publ_flag
Br1 C3 1.883(3) . ?
Cl1 C10 1.737(4) . ?
N1 C4 1.325(5) . ?
N1 C5 1.328(5) . ?
N2 C6 1.254(4) . ?
N2 C1 1.402(5) . ?
N3 C2 1.356(4) . ?
N3 H3A 0.877(10) . ?
N3 H3B 0.880(10) . ?
C1 C5 1.392(5) . ?
C1 C2 1.408(5) . ?
C2 C3 1.376(5) . ?
C3 C4 1.380(5) . ?
C4 H4 0.9300 . ?
C5 H5 0.9300 . ?
C6 C7 1.451(5) . ?
C6 H6 0.9300 . ?
C7 C8 1.375(5) . ?
C7 C12 1.391(5) . ?
C8 C9 1.382(6) . ?
C8 H8 0.9300 . ?
C9 C10 1.372(5) . ?
C9 H9 0.9300 . ?
C10 C11 1.382(6) . ?
C11 C12 1.367(6) . ?
C11 H11 0.9300 . ?
C12 H12 0.9300 . ?

loop_
_geom_hbond_atom_site_label_D
_geom_hbond_atom_site_label_H
_geom_hbond_atom_site_label_A
_geom_hbond_distance_DH
_geom_hbond_distance_HA
_geom_hbond_distance_DA
_geom_hbond_angle_DHA
_geom_hbond_site_symmetry_A
N3 H3A N1 0.877(10) 2.27(2) 2.992(4) 140(3) 4_576
N3 H3B Br1 0.880(10) 2.67(3) 3.104(4) 111(2) .

loop_
_geom_torsion_atom_site_label_1
_geom_torsion_atom_site_label_2
_geom_torsion_atom_site_label_3
_geom_torsion_atom_site_label_4
_geom_torsion
_geom_torsion_site_symmetry_1
_geom_torsion_site_symmetry_2
_geom_torsion_site_symmetry_3
_geom_torsion_site_symmetry_4
_geom_torsion_publ_flag
C6 N2 C1 C5 47.7(5) . . . . ?
C6 N2 C1 C2 -136.7(3) . . . . ?
C5 C1 C2 N3 -177.9(3) . . . . ?
N2 C1 C2 N3 6.3(5) . . . . ?
C5 C1 C2 C3 0.8(4) . . . . ?
N2 C1 C2 C3 -175.0(3) . . . . ?
N3 C2 C3 C4 178.0(3) . . . . ?
C1 C2 C3 C4 -0.7(5) . . . . ?
N3 C2 C3 Br1 -2.8(4) . . . . ?
C1 C2 C3 Br1 178.5(2) . . . . ?
C5 N1 C4 C3 -0.3(5) . . . . ?
C2 C3 C4 N1 0.5(5) . . . . ?
Br1 C3 C4 N1 -178.8(3) . . . . ?
C4 N1 C5 C1 0.5(5) . . . . ?
N2 C1 C5 N1 174.7(3) . . . . ?
C2 C1 C5 N1 -0.8(5) . . . . ?
C1 N2 C6 C7 -178.1(3) . . . . ?
N2 C6 C7 C8 -173.3(4) . . . . ?
N2 C6 C7 C12 6.4(5) . . . . ?
C12 C7 C8 C9 1.1(6) . . . . ?
C6 C7 C8 C9 -179.2(4) . . . . ?
C7 C8 C9 C10 -0.6(6) . . . . ?
C8 C9 C10 C11 0.2(6) . . . . ?
C8 C9 C10 Cl1 -179.2(3) . . . . ?
C9 C10 C11 C12 -0.3(6) . . . . ?
Cl1 C10 C11 C12 179.2(3) . . . . ?
C10 C11 C12 C7 0.7(5) . . . . ?
C8 C7 C12 C11 -1.1(5) . . . . ?
C6 C7 C12 C11 179.2(3) . . . . ?

loop_
_cod_related_entry_id
_cod_related_entry_database
_cod_related_entry_code
1 ChemSpider 30653978
